data_2202362
loop_
_publ_author_name
'Govind, M. M.'
'Selvanayagam, S.'
'Velmurugan, D.'
'Ravikumar, K.'
'Sridhar, Gowri'
'Raghunathan, R.'

_publ_section_title
;
4'-(p-Methoxyphenyl)-1'-methyl-1H-indole-3-spiro-2'-pyrrolidine-
3'-spiro-1''-cyclopentane-2(3H),2''-dione
;
_journal_coden_ASTM ACSEBH
_journal_issue 10
_journal_name_full
;
 Acta Crystallographica, Section E: Structure Reports Online
;
_journal_page_first o1438
_journal_page_last o1440
_journal_paper_doi 10.1107/s1600536803018890
_journal_volume 59
_journal_year 2003
_chemical_formula_iupac 'C23 H24 N2 O3'
_chemical_formula_moiety 'C23 H24 N2 O3'
_chemical_formula_sum 'C23 H24 N2 O3'
_chemical_formula_weight 376.44
_space_group_IT_number 2
_symmetry_cell_setting triclinic
_symmetry_space_group_name_Hall '-P 1'
_symmetry_space_group_name_H-M 'P -1'
_cell_angle_alpha 72.2400(10)
_cell_angle_beta 77.3660(10)
_cell_angle_gamma 77.7730(10)
_cell_formula_units_Z 2
_cell_length_a 6.3317(5)
_cell_length_b 11.5470(8)
_cell_length_c 14.1402(10)
_cell_measurement_temperature 293(2)
_cell_volume 948.93(12)
_diffrn_ambient_temperature 293(2)
_exptl_crystal_density_diffrn 1.317
_cod_depositor_comments
;
The following automatic conversions were performed:
'_symmetry_cell_setting' value 'Triclinic' changed to 'triclinic'
according to '/home/saulius/struct/CIF-dictionaries/cif_core.dic'
dictionary named 'cif_core.dic' version 2.4.1 from 2010-06-29.

Automatic conversion script
Id: cif_fix_enum 1527 2010-12-29 10:47:43Z saulius 
;
_cod_database_code 2202362

loop_
_symmetry_equiv_pos_as_xyz
'x, y, z'
'-x, -y, -z'

loop_
_atom_site_label
_atom_site_fract_x
_atom_site_fract_y
_atom_site_fract_z
_atom_site_U_iso_or_equiv
_atom_site_adp_type
_atom_site_calc_flag
_atom_site_refinement_flags
_atom_site_occupancy
_atom_site_disorder_assembly
_atom_site_disorder_group
_atom_site_type_symbol
O10 0.12503(16) 0.03041(10) 0.62503(9) 0.0467(3) Uani d . 1 . . O
O20 -0.67989(18) 0.17388(13) 0.81362(11) 0.0651(4) Uani d . 1 . . O
O27 -0.1684(2) -0.52773(11) 0.91755(10) 0.0659(4) Uani d . 1 . . O
N1 0.1307(2) 0.23036(11) 0.61723(10) 0.0415(3) Uani d . 1 . . N
H1 0.2694 0.2306 0.5987 0.050 Uiso calc R 1 . . H
N11 -0.34948(18) 0.15396(11) 0.59620(9) 0.0363(3) Uani d . 1 . . N
C2 -0.0203(2) 0.33247(13) 0.63345(11) 0.0393(3) Uani d . 1 . . C
C3 0.0168(3) 0.45057(15) 0.62026(13) 0.0510(4) Uani d . 1 . . C
H3 0.1578 0.4703 0.6007 0.061 Uiso calc R 1 . . H
C4 -0.1620(4) 0.53846(15) 0.63700(13) 0.0576(5) Uani d . 1 . . C
H4 -0.1404 0.6182 0.6296 0.069 Uiso calc R 1 . . H
C5 -0.3701(3) 0.51053(15) 0.66419(14) 0.0576(5) Uani d . 1 . . C
H5 -0.4878 0.5713 0.6750 0.069 Uiso calc R 1 . . H
C6 -0.4073(3) 0.39183(15) 0.67591(13) 0.0501(4) Uani d . 1 . . C
H6 -0.5491 0.3733 0.6931 0.060 Uiso calc R 1 . . H
C7 -0.2305(2) 0.30243(13) 0.66160(11) 0.0377(3) Uani d . 1 . . C
C8 -0.2196(2) 0.16858(12) 0.66575(11) 0.0341(3) Uani d . 1 . . C
C9 0.0321(2) 0.13077(13) 0.63415(10) 0.0361(3) Uani d . 1 . . C
C12 -0.2731(3) 0.20971(15) 0.48962(12) 0.0486(4) Uani d . 1 . . C
H12A -0.2771 0.2964 0.4785 0.073 Uiso calc R 1 . . H
H12B -0.3665 0.1973 0.4496 0.073 Uiso calc R 1 . . H
H12C -0.1257 0.1721 0.4707 0.073 Uiso calc R 1 . . H
C13 -0.3487(2) 0.02108(13) 0.62038(11) 0.0378(3) Uani d . 1 . . C
H13A -0.2071 -0.0206 0.5957 0.045 Uiso calc R 1 . . H
H13B -0.4606 0.0036 0.5918 0.045 Uiso calc R 1 . . H
C14 -0.3979(2) -0.01763(13) 0.73505(11) 0.0362(3) Uani d . 1 . . C
H14 -0.5576 -0.0018 0.7537 0.043 Uiso calc R 1 . . H
C15 -0.3057(2) 0.07684(13) 0.76851(10) 0.0346(3) Uani d . 1 . . C
C16 -0.1434(2) 0.02862(15) 0.84379(12) 0.0434(4) Uani d . 1 . . C
H16A -0.1785 -0.0475 0.8924 0.052 Uiso calc R 1 . . H
H16B 0.0055 0.0138 0.8089 0.052 Uiso calc R 1 . . H
C17 -0.1691(3) 0.12944(18) 0.89566(14) 0.0564(4) Uani d . 1 . . C
H17A -0.1215 0.0962 0.9607 0.068 Uiso calc R 1 . . H
H17B -0.0838 0.1933 0.8548 0.068 Uiso calc R 1 . . H
C18 -0.4113(3) 0.17986(18) 0.90775(13) 0.0535(4) Uani d . 1 . . C
H18A -0.4855 0.1413 0.9741 0.064 Uiso calc R 1 . . H
H18B -0.4350 0.2682 0.8983 0.064 Uiso calc R 1 . . H
C19 -0.4935(2) 0.14929(14) 0.82744(12) 0.0420(3) Uani d . 1 . . C
C21 -0.3278(2) -0.15267(13) 0.78198(11) 0.0383(3) Uani d . 1 . . C
C22 -0.1108(2) -0.21002(14) 0.76941(12) 0.0444(4) Uani d . 1 . . C
H22 -0.0033 -0.1636 0.7304 0.053 Uiso calc R 1 . . H
C23 -0.0506(3) -0.33412(15) 0.81332(13) 0.0479(4) Uani d . 1 . . C
H23 0.0958 -0.3700 0.8045 0.057 Uiso calc R 1 . . H
C24 -0.2093(3) -0.40443(14) 0.87034(12) 0.0474(4) Uani d . 1 . . C
C25 -0.4258(3) -0.35009(15) 0.88319(13) 0.0525(4) Uani d . 1 . . C
H25 -0.5330 -0.3972 0.9213 0.063 Uiso calc R 1 . . H
C26 -0.4836(3) -0.22632(15) 0.83975(12) 0.0460(4) Uani d . 1 . . C
H26 -0.6302 -0.1910 0.8492 0.055 Uiso calc R 1 . . H
C28 0.0488(4) -0.59010(17) 0.90118(16) 0.0688(6) Uani d . 1 . . C
H28A 0.0542 -0.6753 0.9381 0.103 Uiso calc R 1 . . H
H28B 0.1447 -0.5536 0.9237 0.103 Uiso calc R 1 . . H
H28C 0.0947 -0.5837 0.8307 0.103 Uiso calc R 1 . . H

loop_
_atom_site_aniso_label
_atom_site_aniso_U_11
_atom_site_aniso_U_22
_atom_site_aniso_U_33
_atom_site_aniso_U_12
_atom_site_aniso_U_13
_atom_site_aniso_U_23
O10 0.0313(5) 0.0439(6) 0.0652(7) -0.0022(4) -0.0021(5) -0.0221(5)
O20 0.0321(6) 0.0862(9) 0.0894(10) 0.0034(6) -0.0069(6) -0.0526(8)
O27 0.0797(9) 0.0381(6) 0.0680(9) -0.0056(6) -0.0055(7) -0.0043(6)
N1 0.0327(6) 0.0440(7) 0.0490(7) -0.0119(5) -0.0041(5) -0.0122(6)
N11 0.0338(6) 0.0373(6) 0.0401(6) -0.0044(5) -0.0093(5) -0.0121(5)
C2 0.0455(8) 0.0385(8) 0.0360(7) -0.0089(6) -0.0130(6) -0.0070(6)
C3 0.0653(11) 0.0428(9) 0.0499(9) -0.0191(8) -0.0203(8) -0.0054(7)
C4 0.0908(14) 0.0355(8) 0.0537(10) -0.0121(9) -0.0274(9) -0.0100(7)
C5 0.0758(12) 0.0375(8) 0.0606(11) 0.0082(8) -0.0231(9) -0.0180(8)
C6 0.0490(9) 0.0445(9) 0.0581(10) 0.0027(7) -0.0139(7) -0.0188(8)
C7 0.0413(8) 0.0349(7) 0.0389(7) -0.0040(6) -0.0107(6) -0.0113(6)
C8 0.0278(6) 0.0349(7) 0.0409(7) -0.0026(5) -0.0054(5) -0.0138(6)
C9 0.0307(7) 0.0408(8) 0.0375(7) -0.0067(6) -0.0044(5) -0.0117(6)
C12 0.0560(10) 0.0485(9) 0.0410(8) -0.0079(7) -0.0115(7) -0.0096(7)
C13 0.0343(7) 0.0380(7) 0.0445(8) -0.0050(6) -0.0083(6) -0.0152(6)
C14 0.0271(6) 0.0381(7) 0.0446(8) -0.0053(5) -0.0045(5) -0.0139(6)
C15 0.0275(6) 0.0381(7) 0.0389(7) -0.0034(5) -0.0048(5) -0.0130(6)
C16 0.0377(8) 0.0492(9) 0.0426(8) -0.0043(6) -0.0115(6) -0.0098(7)
C17 0.0572(10) 0.0673(12) 0.0538(10) -0.0103(9) -0.0206(8) -0.0210(9)
C18 0.0546(10) 0.0652(11) 0.0467(9) -0.0092(8) -0.0035(7) -0.0274(8)
C19 0.0329(7) 0.0477(8) 0.0469(8) -0.0061(6) -0.0011(6) -0.0190(7)
C21 0.0382(7) 0.0385(7) 0.0395(8) -0.0071(6) -0.0042(6) -0.0135(6)
C22 0.0398(8) 0.0402(8) 0.0506(9) -0.0084(6) -0.0009(6) -0.0117(7)
C23 0.0456(9) 0.0423(8) 0.0533(9) -0.0003(7) -0.0044(7) -0.0165(7)
C24 0.0615(10) 0.0373(8) 0.0424(8) -0.0075(7) -0.0064(7) -0.0107(6)
C25 0.0541(10) 0.0472(9) 0.0527(10) -0.0191(8) -0.0003(8) -0.0070(7)
C26 0.0386(8) 0.0475(9) 0.0501(9) -0.0100(7) -0.0015(6) -0.0125(7)
C28 0.0946(15) 0.0417(9) 0.0654(12) 0.0091(10) -0.0199(11) -0.0165(9)

loop_
_geom_bond_atom_site_label_1
_geom_bond_atom_site_label_2
_geom_bond_site_symmetry_2
_geom_bond_distance
_geom_bond_publ_flag
O10 C9 . 1.2146(17) ?
O20 C19 . 1.1984(18) ?
O27 C24 . 1.3709(19) ?
O27 C28 . 1.416(2) ?
N1 C9 . 1.3567(18) ?
N1 C2 . 1.3958(19) ?
N1 H1 . 0.8600 ?
N11 C12 . 1.463(2) y
N11 C13 . 1.465(2) y
N11 C8 . 1.478(2) y
C2 C3 . 1.382(2) ?
C2 C7 . 1.390(2) ?
C3 C4 . 1.382(3) ?
C3 H3 . 0.9300 ?
C4 C5 . 1.367(3) ?
C4 H4 . 0.9300 ?
C5 C6 . 1.394(2) ?
C5 H5 . 0.9300 ?
C6 C7 . 1.378(2) ?
C6 H6 . 0.9300 ?
C7 C8 . 1.5159(19) ?
C8 C9 . 1.5631(18) ?
C8 C15 . 1.578(2) ?
C12 H12A . 0.9600 ?
C12 H12B . 0.9600 ?
C12 H12C . 0.9600 ?
C13 C14 . 1.524(2) ?
C13 H13A . 0.9700 ?
C13 H13B . 0.9700 ?
C14 C21 . 1.508(2) ?
C14 C15 . 1.5685(19) ?
C14 H14 . 0.9800 ?
C15 C16 . 1.541(2) ?
C15 C19 . 1.5423(19) ?
C16 C17 . 1.519(2) ?
C16 H16A . 0.9700 ?
C16 H16B . 0.9700 ?
C17 C18 . 1.513(2) ?
C17 H17A . 0.9700 ?
C17 H17B . 0.9700 ?
C18 C19 . 1.505(2) ?
C18 H18A . 0.9700 ?
C18 H18B . 0.9700 ?
C21 C22 . 1.392(2) ?
C21 C26 . 1.394(2) ?
C22 C23 . 1.383(2) ?
C22 H22 . 0.9300 ?
C23 C24 . 1.382(2) ?
C23 H23 . 0.9300 ?
C24 C25 . 1.379(2) ?
C25 C26 . 1.377(2) ?
C25 H25 . 0.9300 ?
C26 H26 . 0.9300 ?
C28 H28A . 0.9600 ?
C28 H28B . 0.9600 ?
C28 H28C . 0.9600 ?
